data_7045890
loop_
_publ_author_name
'Ji, Qin'
'Li, Linhai'
'Deng, Siyu'
'Cao, Xingxing'
'Chen, Lizhuang'

_publ_section_title
;
 High switchable dielectric phase transition originating from distortion
 in inorganic-organic hybrid materials
 (H<sub>2</sub>dabco-C<sub>2</sub>H<sub>5</sub>)
 [M<sup>II</sup>Cl<sub>4</sub>] (M = Co, Zn).
;
_journal_issue 16
_journal_name_full 'Dalton transactions (Cambridge, England : 2003)'
_journal_page_first 5630
_journal_page_last 5638
_journal_paper_doi 10.1039/c8dt00623g
_journal_volume 47
_journal_year 2018
_chemical_formula_sum 'C8 H17 Cl4 N2 Zn'
_chemical_formula_weight 348.41
_space_group_IT_number 62
_space_group_name_Hall '-P 2ac 2n'
_space_group_name_H-M_alt 'P n m a'
_symmetry_cell_setting orthorhombic
_symmetry_space_group_name_Hall '-P 2ac 2n'
_symmetry_space_group_name_H-M 'P n m a'
_atom_sites_solution_hydrogens geom
_atom_sites_solution_primary direct
_atom_sites_solution_secondary difmap
_audit_creation_method SHELXL-97
_audit_update_record
;
2016-04-26 deposited with the CCDC.
2018-03-19 downloaded from the CCDC.
;
_cell_angle_alpha 90.00
_cell_angle_beta 90.00
_cell_angle_gamma 90.00
_cell_formula_units_Z 4
_cell_length_a 11.3016(18)
_cell_length_b 10.0982(16)
_cell_length_c 12.4665(19)
_cell_measurement_reflns_used 3699
_cell_measurement_temperature 296(2)
_cell_measurement_theta_max 27.20
_cell_measurement_theta_min 2.60
_cell_volume 1422.7(4)
_computing_cell_refinement 'Bruker SAINT'
_computing_data_collection 'Bruker APEX2'
_computing_data_reduction 'Bruker SAINT'
_computing_molecular_graphics 'Bruker SHELXTL'
_computing_publication_material 'Bruker SHELXTL'
_computing_structure_refinement 'SHELXL-97 (Sheldrick, 2008)'
_computing_structure_solution 'SHELXS-97 (Sheldrick, 2008)'
_diffrn_ambient_temperature 296(2)
_diffrn_measured_fraction_theta_full 0.997
_diffrn_measured_fraction_theta_max 0.997
_diffrn_measurement_device_type 'Bruker APEX-II CCD'
_diffrn_measurement_method '\f and \w scans'
_diffrn_radiation_monochromator graphite
_diffrn_radiation_source 'fine-focus sealed tube'
_diffrn_radiation_type MoK\a
_diffrn_radiation_wavelength 0.71073
_diffrn_reflns_av_R_equivalents 0.1092
_diffrn_reflns_av_sigmaI/netI 0.0518
_diffrn_reflns_limit_h_max 14
_diffrn_reflns_limit_h_min -14
_diffrn_reflns_limit_k_max 13
_diffrn_reflns_limit_k_min -13
_diffrn_reflns_limit_l_max 16
_diffrn_reflns_limit_l_min -14
_diffrn_reflns_number 9281
_diffrn_reflns_theta_full 27.45
_diffrn_reflns_theta_max 27.45
_diffrn_reflns_theta_min 3.16
_diffrn_standards_number 0
_exptl_absorpt_coefficient_mu 2.450
_exptl_absorpt_correction_T_max 0.6668
_exptl_absorpt_correction_T_min 0.5471
_exptl_absorpt_correction_type multi-scan
_exptl_absorpt_process_details sadabs
_exptl_crystal_density_diffrn 1.627
_exptl_crystal_density_method 'not measured'
_exptl_crystal_F_000 708
_exptl_crystal_size_max 0.28
_exptl_crystal_size_mid 0.24
_exptl_crystal_size_min 0.18
_refine_diff_density_max 1.886
_refine_diff_density_min -0.755
_refine_diff_density_rms 0.154
_refine_ls_extinction_method none
_refine_ls_goodness_of_fit_ref 1.073
_refine_ls_hydrogen_treatment mixed
_refine_ls_matrix_type full
_refine_ls_number_parameters 86
_refine_ls_number_reflns 1714
_refine_ls_number_restraints 0
_refine_ls_restrained_S_all 1.073
_refine_ls_R_factor_all 0.0810
_refine_ls_R_factor_gt 0.0598
_refine_ls_shift/su_max 0.000
_refine_ls_shift/su_mean 0.000
_refine_ls_structure_factor_coef Fsqd
_refine_ls_weighting_details 'calc w=1/[\s^2^(Fo^2^)+(0.1030P)^2^+3.0449P] where P=(Fo^2^+2Fc^2^)/3'
_refine_ls_weighting_scheme calc
_refine_ls_wR_factor_gt 0.1720
_refine_ls_wR_factor_ref 0.1904
_reflns_number_gt 1276
_reflns_number_total 1714
_reflns_threshold_expression >2sigma(I)
_cod_data_source_file c8dt00623g2.cif
_cod_data_source_block 111_CCDC1
_cod_depositor_comments
;
The following automatic conversions were performed:

'_symmetry_cell_setting' value 'Orthorhombic' changed to
'orthorhombic' according to
/home/data/users/saulius/crontab/automatic-downloads/rss-feeds/RSC/lib/dictionaries/cif_core.dic
dictionary named 'cif_core.dic' version 2.4.2 from 2011-04-26.

Automatic conversion script
Id: cif_fix_values 4973 2017-02-22 13:04:09Z antanas 

 Adding full bibliography for 7045889--7045892.cif.
;
_cod_original_sg_symbol_H-M 'Pnma '
_cod_database_code 7045890

loop_
_symmetry_equiv_pos_as_xyz
'x, y, z'
'-x+1/2, -y, z+1/2'
'x+1/2, -y+1/2, -z+1/2'
'-x, y+1/2, -z'
'-x, -y, -z'
'x-1/2, y, -z-1/2'
'-x-1/2, y-1/2, z-1/2'
'x, -y-1/2, z'

loop_
_atom_site_label
_atom_site_type_symbol
_atom_site_fract_x
_atom_site_fract_y
_atom_site_fract_z
_atom_site_U_iso_or_equiv
_atom_site_adp_type
_atom_site_occupancy
_atom_site_symmetry_multiplicity
_atom_site_calc_flag
_atom_site_refinement_flags
Zn1 Zn 0.28612(7) 0.2500 0.42325(7) 0.0424(3) Uani 1 2 d S
Cl2 Cl 0.39261(12) 0.07487(13) 0.35702(12) 0.0487(4) Uani 1 1 d .
Cl1 Cl 0.27082(17) 0.2500 0.60648(13) 0.0483(5) Uani 1 2 d S
Cl3 Cl 0.10126(17) 0.2500 0.35287(17) 0.0793(10) Uani 1 2 d S
N1 N 0.8194(5) 0.2500 0.5328(5) 0.0369(13) Uani 1 2 d S
C6 C 0.6011(7) 0.2500 0.5290(6) 0.0458(18) Uani 1 2 d S
H6A H 0.5535 0.1722 0.5439 0.055 Uiso 0.50 1 calc PR
H6B H 0.5535 0.3278 0.5439 0.055 Uiso 0.50 1 calc PR
C4 C 0.7093(6) 0.2500 0.6002(6) 0.0391(16) Uani 1 2 d S
H4A H 0.7084 0.3278 0.6458 0.047 Uiso 0.50 1 calc PR
H4B H 0.7084 0.1722 0.6458 0.047 Uiso 0.50 1 calc PR
C3 C 0.8185(5) 0.1286(6) 0.4624(5) 0.0466(13) Uani 1 1 d .
H3A H 0.8196 0.0498 0.5069 0.056 Uiso 1 1 calc R
H3B H 0.8888 0.1279 0.4178 0.056 Uiso 1 1 calc R
C5 C 0.7089(5) 0.1275(7) 0.3917(5) 0.0533(15) Uani 1 1 d .
H5A H 0.7319 0.1259 0.3168 0.064 Uiso 1 1 calc R
H5B H 0.6621 0.0491 0.4065 0.064 Uiso 1 1 calc R
N2 N 0.6371(6) 0.2500 0.4146(5) 0.0431(14) Uani 1 2 d S
C2 C 0.9284(8) 0.2500 0.6016(7) 0.066(3) Uani 1 2 d S
H2A H 0.9260 0.3279 0.6456 0.079 Uiso 0.50 1 d PR
H2B H 0.9954 0.2500 0.5548 0.079 Uiso 1 2 d SR
C1 C 0.9510(14) 0.1394(17) 0.6702(11) 0.075(4) Uani 0.50 1 d P
H1A H 1.0184 0.1579 0.7145 0.113 Uiso 0.50 1 calc PR
H1B H 0.9665 0.0623 0.6273 0.113 Uiso 0.50 1 calc PR
H1C H 0.8831 0.1236 0.7148 0.113 Uiso 0.50 1 calc PR

loop_
_atom_site_aniso_label
_atom_site_aniso_U_11
_atom_site_aniso_U_22
_atom_site_aniso_U_33
_atom_site_aniso_U_23
_atom_site_aniso_U_13
_atom_site_aniso_U_12
Zn1 0.0376(5) 0.0495(6) 0.0400(5) 0.000 0.0002(3) 0.000
Cl2 0.0497(8) 0.0331(6) 0.0632(9) 0.0003(6) 0.0013(6) 0.0007(5)
Cl1 0.0476(10) 0.0783(14) 0.0191(7) 0.000 0.0021(7) 0.000
Cl3 0.0303(10) 0.165(3) 0.0421(11) 0.000 0.0023(8) 0.000
N1 0.034(3) 0.040(3) 0.038(3) 0.000 0.003(2) 0.000
C6 0.036(4) 0.054(5) 0.047(4) 0.000 0.005(3) 0.000
C4 0.038(4) 0.046(4) 0.034(3) 0.000 0.007(3) 0.000
C3 0.047(3) 0.043(3) 0.051(3) -0.005(2) 0.004(2) 0.008(2)
C5 0.053(3) 0.053(4) 0.054(3) -0.018(3) -0.005(3) 0.010(3)
N2 0.040(3) 0.045(3) 0.044(3) 0.000 -0.005(3) 0.000
C2 0.042(4) 0.106(8) 0.050(5) 0.000 -0.006(4) 0.000
C1 0.082(9) 0.082(10) 0.062(8) 0.010(7) -0.016(7) 0.033(8)

loop_
_atom_type_symbol
_atom_type_description
_atom_type_scat_dispersion_real
_atom_type_scat_dispersion_imag
_atom_type_scat_source
C C 0.0033 0.0016 'International Tables Vol C Tables 4.2.6.8 and 6.1.1.4'
H H 0.0000 0.0000 'International Tables Vol C Tables 4.2.6.8 and 6.1.1.4'
N N 0.0061 0.0033 'International Tables Vol C Tables 4.2.6.8 and 6.1.1.4'
Cl Cl 0.1484 0.1585 'International Tables Vol C Tables 4.2.6.8 and 6.1.1.4'
Zn Zn 0.2839 1.4301 'International Tables Vol C Tables 4.2.6.8 and 6.1.1.4'

loop_
_geom_angle_atom_site_label_1
_geom_angle_atom_site_label_2
_geom_angle_atom_site_label_3
_geom_angle
_geom_angle_site_symmetry_1
_geom_angle_site_symmetry_3
Cl3 Zn1 Cl1 108.45(8) . .
Cl3 Zn1 Cl2 110.15(5) . 8_565
Cl1 Zn1 Cl2 113.49(5) . 8_565
Cl3 Zn1 Cl2 110.15(5) . .
Cl1 Zn1 Cl2 113.49(5) . .
Cl2 Zn1 Cl2 100.93(8) 8_565 .
C4 N1 C2 111.2(6) . .
C4 N1 C3 108.7(4) . 8_565
C2 N1 C3 109.7(4) . 8_565
C4 N1 C3 108.7(4) . .
C2 N1 C3 109.7(4) . .
C3 N1 C3 108.8(6) 8_565 .
N2 C6 C4 110.1(6) . .
N2 C6 H6A 109.6 . .
C4 C6 H6A 109.6 . .
N2 C6 H6B 109.6 . .
C4 C6 H6B 109.6 . .
H6A C6 H6B 108.2 . .
N1 C4 C6 110.0(6) . .
N1 C4 H4A 109.7 . .
C6 C4 H4A 109.7 . .
N1 C4 H4B 109.7 . .
C6 C4 H4B 109.7 . .
H4A C4 H4B 108.2 . .
N1 C3 C5 110.4(5) . .
N1 C3 H3A 109.6 . .
C5 C3 H3A 109.6 . .
N1 C3 H3B 109.6 . .
C5 C3 H3B 109.6 . .
H3A C3 H3B 108.1 . .
N2 C5 C3 108.9(5) . .
N2 C5 H5A 109.9 . .
C3 C5 H5A 109.9 . .
N2 C5 H5B 109.9 . .
C3 C5 H5B 109.9 . .
H5A C5 H5B 108.3 . .
C6 N2 C5 109.2(4) . 8_565
C6 N2 C5 109.2(4) . .
C5 N2 C5 110.4(7) 8_565 .
C1 C2 C1 102.8(14) . 8_565
C1 C2 N1 119.2(8) . .
C1 C2 N1 119.2(8) 8_565 .
C1 C2 H2A 107.7 . .
C1 C2 H2A 12.2 8_565 .
N1 C2 H2A 107.7 . .
C1 C2 H2B 102.9 . .
C1 C2 H2B 102.9 8_565 .
N1 C2 H2B 107.6 . .
H2A C2 H2B 111.8 . .
C2 C1 H1A 109.5 . .
C2 C1 H1B 109.5 . .
H1A C1 H1B 109.5 . .
C2 C1 H1C 109.5 . .
H1A C1 H1C 109.5 . .
H1B C1 H1C 109.5 . .

loop_
_geom_bond_atom_site_label_1
_geom_bond_atom_site_label_2
_geom_bond_distance
_geom_bond_site_symmetry_2
Zn1 Cl3 2.266(2) .
Zn1 Cl1 2.2907(18) .
Zn1 Cl2 2.2930(14) 8_565
Zn1 Cl2 2.2930(14) .
N1 C4 1.501(9) .
N1 C2 1.501(10) .
N1 C3 1.508(6) 8_565
N1 C3 1.508(6) .
C6 N2 1.483(10) .
C6 C4 1.511(10) .
C6 H6A 0.9700 .
C6 H6B 0.9700 .
C4 H4A 0.9700 .
C4 H4B 0.9700 .
C3 C5 1.521(8) .
C3 H3A 0.9700 .
C3 H3B 0.9700 .
C5 N2 1.506(7) .
C5 H5A 0.9700 .
C5 H5B 0.9700 .
N2 C5 1.506(7) 8_565
C2 C1 1.430(15) .
C2 C1 1.430(15) 8_565
C2 H2A 0.9600 .
C2 H2B 0.9558 .
C1 H1A 0.9600 .
C1 H1B 0.9600 .
C1 H1C 0.9600 .

loop_
_geom_torsion_atom_site_label_1
_geom_torsion_atom_site_label_2
_geom_torsion_atom_site_label_3
_geom_torsion_atom_site_label_4
_geom_torsion
_geom_torsion_site_symmetry_1
_geom_torsion_site_symmetry_4
C2 N1 C4 C6 180.000(1) . .
C3 N1 C4 C6 59.1(4) 8_565 .
C3 N1 C4 C6 -59.1(4) . .
N2 C6 C4 N1 0.000(1) . .
C4 N1 C3 C5 58.6(6) . .
C2 N1 C3 C5 -179.7(5) . .
C3 N1 C3 C5 -59.6(7) 8_565 .
N1 C3 C5 N2 0.6(7) . .
C4 C6 N2 C5 -60.4(4) . 8_565
C4 C6 N2 C5 60.4(4) . .
C3 C5 N2 C6 -60.4(6) . .
C3 C5 N2 C5 59.7(8) . 8_565
C4 N1 C2 C1 63.5(9) . .
C3 N1 C2 C1 -176.2(9) 8_565 .
C3 N1 C2 C1 -56.7(11) . .
C4 N1 C2 C1 -63.5(9) . 8_565
C3 N1 C2 C1 56.7(11) 8_565 8_565
C3 N1 C2 C1 176.2(9) . 8_565
